data_4034570
loop_
_publ_author_name
'Qin, Pengjin'
'Holland, Ryan L.'
'Bunker, Kevin D.'
'O'Connor, Joseph M'
'Baldridge, Kim K.'
'Rheingold, Arnold L.'

_publ_section_title
;
 Acid-Induced Liberation of Polysubstituted Cyclopentadiene Ligands from
 Cyclopentadienyl Cobalt: A [2 + 2 + 1] Cycloaddition Route toward
 1,2,4-Trisubstituted Cyclopentadienes.
;
_journal_issue 21
_journal_name_full 'The Journal of organic chemistry'
_journal_page_first 13992
_journal_page_last 14004
_journal_paper_doi 10.1021/acs.joc.9b02182
_journal_volume 84
_journal_year 2019
_chemical_formula_moiety 'C24 H21 N O6 S'
_chemical_formula_sum 'C24 H21 N O6 S'
_chemical_formula_weight 451.48
_space_group_crystal_system triclinic
_space_group_IT_number 2
_space_group_name_Hall '-P 1'
_space_group_name_H-M_alt 'P -1'
_atom_sites_solution_hydrogens geom
_atom_sites_solution_primary dual
_atom_sites_solution_secondary difmap
_audit_creation_date 2017-01-12
_audit_creation_method
;
Olex2 1.2-beta
(compiled 2017.01.04 svn.r3372 for OlexSys, GUI svn.r5289)
;
_cell_angle_alpha 69.5260(10)
_cell_angle_beta 76.8910(10)
_cell_angle_gamma 78.4190(10)
_cell_formula_units_Z 2
_cell_length_a 7.5692(2)
_cell_length_b 11.1619(3)
_cell_length_c 13.8735(4)
_cell_measurement_reflns_used 6430
_cell_measurement_temperature 100.0
_cell_measurement_theta_max 26.347
_cell_measurement_theta_min 2.788
_cell_volume 1059.96(5)
_computing_cell_refinement 'SAINT v8.37A (Bruker, 2016)'
_computing_data_collection 'APEX3 v2016.1-0 (Bruker, 2016)'
_computing_data_reduction 'SAINT v8.37A (Bruker, 2016)'
_computing_molecular_graphics 'Olex2 (Dolomanov et al., 2009)'
_computing_publication_material 'Olex2 (Dolomanov et al., 2009)'
_computing_structure_refinement 'ShelXL (Sheldrick, 2015)'
_computing_structure_solution 'ShelXT (Sheldrick, 2015)'
_diffrn_ambient_temperature 100.0
_diffrn_detector 'Bruker APEX-II CCD'
_diffrn_detector_area_resol_mean 8.258
_diffrn_detector_type 'CCD Area Detector'
_diffrn_measured_fraction_theta_full 1.000
_diffrn_measured_fraction_theta_max 0.994
_diffrn_measurement_device 'Kappa Four-Circle Diffractometer'
_diffrn_measurement_device_type 'Bruker APEX II Ultra'
_diffrn_measurement_method '\w and \f scans'
_diffrn_radiation_monochromator 'Double Bounce Multilayer Mirrors'
_diffrn_radiation_probe x-ray
_diffrn_radiation_type MoK\a
_diffrn_radiation_wavelength 0.71073
_diffrn_radiation_xray_symbol K-L~3~
_diffrn_reflns_av_R_equivalents 0.0293
_diffrn_reflns_av_unetI/netI 0.0281
_diffrn_reflns_Laue_measured_fraction_full 1.000
_diffrn_reflns_Laue_measured_fraction_max 0.994
_diffrn_reflns_limit_h_max 8
_diffrn_reflns_limit_h_min -9
_diffrn_reflns_limit_k_max 13
_diffrn_reflns_limit_k_min -13
_diffrn_reflns_limit_l_max 17
_diffrn_reflns_limit_l_min -16
_diffrn_reflns_number 14618
_diffrn_reflns_point_group_measured_fraction_full 1.000
_diffrn_reflns_point_group_measured_fraction_max 0.994
_diffrn_reflns_theta_full 25.000
_diffrn_reflns_theta_max 26.384
_diffrn_reflns_theta_min 1.590
_diffrn_source 'Micro Focus Rotating Anode'
_diffrn_source_type 'Bruker TXS'
_diffrn_standards_number 0
_exptl_absorpt_coefficient_mu 0.195
_exptl_absorpt_correction_T_max 0.0932
_exptl_absorpt_correction_T_min 0.0695
_exptl_absorpt_correction_type multi-scan
_exptl_absorpt_process_details
'SADABS-2016/2 (Bruker,2016/2) was used for absorption correction. wR2(int) was 0.0578 before and 0.0378 after correction. The Ratio of minimum to maximum transmission is 0.7457. The \l/2 correction factor is Not present.'
_exptl_crystal_colour Colorless
_exptl_crystal_colour_primary Colorless
_exptl_crystal_density_diffrn 1.415
_exptl_crystal_description Block
_exptl_crystal_F_000 472
_exptl_crystal_size_max 0.267
_exptl_crystal_size_mid 0.242
_exptl_crystal_size_min 0.165
_refine_diff_density_max 0.478
_refine_diff_density_min -0.353
_refine_diff_density_rms 0.053
_refine_ls_extinction_method none
_refine_ls_goodness_of_fit_ref 1.027
_refine_ls_hydrogen_treatment constr
_refine_ls_matrix_type full
_refine_ls_number_parameters 290
_refine_ls_number_reflns 4315
_refine_ls_number_restraints 0
_refine_ls_restrained_S_all 1.027
_refine_ls_R_factor_all 0.0488
_refine_ls_R_factor_gt 0.0406
_refine_ls_shift/su_max 0.001
_refine_ls_shift/su_mean 0.000
_refine_ls_structure_factor_coef Fsqd
_refine_ls_weighting_details 'w=1/[\s^2^(Fo^2^)+(0.0406P)^2^+0.9497P] where P=(Fo^2^+2Fc^2^)/3'
_refine_ls_weighting_scheme calc
_refine_ls_wR_factor_gt 0.0966
_refine_ls_wR_factor_ref 0.1029
_reflns_Friedel_coverage 0.000
_reflns_number_gt 3750
_reflns_number_total 4315
_reflns_threshold_expression 'I > 2\s(I)'
_cod_data_source_file jo9b02182_si_002.cif
_cod_data_source_block PQ_0388
_cod_depositor_comments
;
The following automatic conversions were performed:

data item '_diffrn_radiation_probe' value 'X-ray' was changed to
'x-ray' in accordance with the
/home/data/users/saulius/crontab/automatic-downloads/current/ACS/lib/dictionaries/cif_core.dic
dictionary named 'cif_core.dic' version 2.4.2 last updated on
2011-04-26.

Automatic conversion script
Id: cif_fix_values 6909 2019-04-08 15:41:33Z antanas 
;
_cod_database_code 4034570
_shelx_shelxl_version_number 2016/6
_shelx_space_group_comment
;
The symmetry employed for this shelxl refinement is uniquely defined
by the following loop, which should always be used as a source of
symmetry information in preference to the above space-group names.
They are only intended as comments.
;
_shelx_estimated_absorpt_t_max 0.968
_shelx_estimated_absorpt_t_min 0.950
_olex2_refinement_description
;
1. Fixed Uiso
 At 1.2 times of:
  All C(H) groups, All C(H,H) groups, All N(H) groups
 At 1.5 times of:
  All C(H,H,H) groups
2.a Ternary CH refined with riding coordinates:
 C1(H1A), C2(H2), C5(H5), C21(H21), C22(H22)
2.b Secondary CH2 refined with riding coordinates:
 C13(H13A,H13B)
2.c Aromatic/amide H refined with riding coordinates:
 N1(H1), C7(H7), C8(H8), C9(H9), C10(H10), C11(H11), C16(H16), C17(H17),
 C18(H18), C19(H19), C20(H20)
2.d Idealised Me refined as rotating group:
 C14(H14A,H14B,H14C)
;
_olex2_submission_special_instructions 'No special instructions were received'

loop_
_space_group_symop_operation_xyz
'x, y, z'
'-x, -y, -z'

loop_
_atom_site_label
_atom_site_type_symbol
_atom_site_fract_x
_atom_site_fract_y
_atom_site_fract_z
_atom_site_U_iso_or_equiv
_atom_site_adp_type
_atom_site_occupancy
_atom_site_site_symmetry_order
_atom_site_calc_flag
_atom_site_refinement_flags_posn
S1 S 0.41146(6) 0.29200(4) 0.89282(3) 0.02110(12) Uani 1 1 d .
O1 O 0.4858(2) 0.19340(12) 0.97789(10) 0.0296(3) Uani 1 1 d .
O2 O 0.21623(18) 0.31657(13) 0.89669(11) 0.0282(3) Uani 1 1 d .
O3 O -0.03466(17) 0.29221(12) 0.67326(11) 0.0271(3) Uani 1 1 d .
O4 O 0.09812(16) 0.46848(12) 0.64016(10) 0.0221(3) Uani 1 1 d .
O5 O 0.61040(19) -0.05063(12) 0.61772(10) 0.0263(3) Uani 1 1 d .
O6 O 0.45506(18) 0.37250(12) 0.43816(10) 0.0255(3) Uani 1 1 d .
N1 N 0.5306(2) 0.15365(14) 0.51004(12) 0.0218(3) Uani 1 1 d .
H1 H 0.500192 0.130739 0.462015 0.026 Uiso 1 1 calc R
C1 C 0.5271(2) 0.25726(16) 0.77592(13) 0.0183(4) Uani 1 1 d .
H1A H 0.659269 0.267860 0.763703 0.022 Uiso 1 1 calc R
C2 C 0.4450(2) 0.33659(16) 0.67662(13) 0.0174(3) Uani 1 1 d .
H2 H 0.424221 0.432390 0.660710 0.021 Uiso 1 1 calc R
C3 C 0.2762(2) 0.27181(16) 0.69557(13) 0.0181(4) Uani 1 1 d .
C4 C 0.3145(2) 0.14577(17) 0.74859(13) 0.0187(4) Uani 1 1 d .
C5 C 0.5102(2) 0.12520(16) 0.76814(14) 0.0185(4) Uani 1 1 d .
H5 H 0.543892 0.047458 0.827332 0.022 Uiso 1 1 calc R
C6 C 0.4891(3) 0.43955(17) 0.87266(14) 0.0215(4) Uani 1 1 d .
C7 C 0.6523(3) 0.43779(18) 0.90252(14) 0.0256(4) Uani 1 1 d .
H7 H 0.721007 0.358408 0.935281 0.031 Uiso 1 1 calc R
C8 C 0.7139(3) 0.5549(2) 0.88354(15) 0.0297(4) Uani 1 1 d .
H8 H 0.825232 0.555870 0.903810 0.036 Uiso 1 1 calc R
C9 C 0.6130(3) 0.66974(18) 0.83519(15) 0.0286(4) Uani 1 1 d .
H9 H 0.656136 0.749181 0.822050 0.034 Uiso 1 1 calc R
C10 C 0.4508(3) 0.67029(18) 0.80590(15) 0.0284(4) Uani 1 1 d .
H10 H 0.382789 0.749883 0.772912 0.034 Uiso 1 1 calc R
C11 C 0.3860(3) 0.55461(18) 0.82444(15) 0.0252(4) Uani 1 1 d .
H11 H 0.273941 0.554183 0.804644 0.030 Uiso 1 1 calc R
C12 C 0.0975(2) 0.34112(17) 0.66826(13) 0.0195(4) Uani 1 1 d .
C13 C -0.0777(3) 0.54752(18) 0.62200(15) 0.0240(4) Uani 1 1 d .
H13A H -0.173664 0.519624 0.683746 0.029 Uiso 1 1 calc R
H13B H -0.115144 0.539713 0.560779 0.029 Uiso 1 1 calc R
C14 C -0.0509(3) 0.68416(19) 0.60256(17) 0.0322(5) Uani 1 1 d .
H14A H 0.031894 0.714284 0.536144 0.048 Uiso 1 1 calc GR
H14B H 0.002302 0.688153 0.659358 0.048 Uiso 1 1 calc GR
H14C H -0.169205 0.739262 0.599480 0.048 Uiso 1 1 calc GR
C15 C 0.2038(2) 0.03853(17) 0.78485(15) 0.0211(4) Uani 1 1 d .
C16 C 0.1211(3) 0.00973(18) 0.71693(16) 0.0255(4) Uani 1 1 d .
H16 H 0.138184 0.057934 0.644693 0.031 Uiso 1 1 calc R
C17 C 0.0129(3) -0.09032(19) 0.75551(18) 0.0312(5) Uani 1 1 d .
H17 H -0.041697 -0.111341 0.709255 0.037 Uiso 1 1 calc R
C18 C -0.0144(3) -0.15841(18) 0.86056(18) 0.0325(5) Uani 1 1 d .
H18 H -0.090325 -0.224995 0.886867 0.039 Uiso 1 1 calc R
C19 C 0.0680(3) -0.13035(18) 0.92778(17) 0.0300(4) Uani 1 1 d .
H19 H 0.048071 -0.177043 1.000297 0.036 Uiso 1 1 calc R
C20 C 0.1801(3) -0.03373(17) 0.88921(15) 0.0250(4) Uani 1 1 d .
H20 H 0.241138 -0.017240 0.935136 0.030 Uiso 1 1 calc R
C21 C 0.5915(2) 0.28337(16) 0.59704(13) 0.0184(4) Uani 1 1 d .
H21 H 0.701837 0.329435 0.573835 0.022 Uiso 1 1 calc R
C22 C 0.6386(2) 0.13987(16) 0.65946(14) 0.0199(4) Uani 1 1 d .
H22 H 0.770469 0.118917 0.667172 0.024 Uiso 1 1 calc R
C23 C 0.5945(2) 0.06620(17) 0.59649(14) 0.0205(4) Uani 1 1 d .
C24 C 0.5179(2) 0.28205(17) 0.50485(14) 0.0199(4) Uani 1 1 d .

loop_
_atom_site_aniso_label
_atom_site_aniso_U_11
_atom_site_aniso_U_22
_atom_site_aniso_U_33
_atom_site_aniso_U_23
_atom_site_aniso_U_13
_atom_site_aniso_U_12
S1 0.0248(2) 0.0191(2) 0.0199(2) -0.00668(17) -0.00084(17) -0.00670(17)
O1 0.0437(9) 0.0223(7) 0.0230(7) -0.0051(5) -0.0068(6) -0.0072(6)
O2 0.0237(7) 0.0298(7) 0.0310(7) -0.0126(6) 0.0041(6) -0.0081(6)
O3 0.0191(7) 0.0239(7) 0.0402(8) -0.0106(6) -0.0077(6) -0.0037(5)
O4 0.0180(6) 0.0190(6) 0.0295(7) -0.0084(5) -0.0044(5) -0.0012(5)
O5 0.0343(8) 0.0186(6) 0.0294(7) -0.0102(5) -0.0132(6) 0.0024(5)
O6 0.0319(7) 0.0208(6) 0.0225(7) -0.0030(5) -0.0061(6) -0.0059(5)
N1 0.0273(8) 0.0191(7) 0.0225(8) -0.0086(6) -0.0086(6) -0.0026(6)
C1 0.0154(8) 0.0194(8) 0.0214(9) -0.0083(7) -0.0015(7) -0.0039(7)
C2 0.0169(8) 0.0149(8) 0.0192(8) -0.0048(7) -0.0005(7) -0.0036(6)
C3 0.0166(8) 0.0207(8) 0.0164(8) -0.0049(7) -0.0018(7) -0.0040(7)
C4 0.0184(9) 0.0211(8) 0.0174(8) -0.0058(7) -0.0036(7) -0.0043(7)
C5 0.0194(9) 0.0158(8) 0.0212(9) -0.0045(7) -0.0083(7) -0.0016(7)
C6 0.0278(10) 0.0199(8) 0.0181(9) -0.0083(7) 0.0005(7) -0.0071(7)
C7 0.0326(11) 0.0248(9) 0.0212(9) -0.0089(8) -0.0046(8) -0.0051(8)
C8 0.0341(11) 0.0351(11) 0.0255(10) -0.0132(8) -0.0023(8) -0.0142(9)
C9 0.0415(12) 0.0240(10) 0.0219(9) -0.0097(8) 0.0036(8) -0.0138(8)
C10 0.0382(11) 0.0210(9) 0.0228(10) -0.0070(8) 0.0014(8) -0.0045(8)
C11 0.0277(10) 0.0242(9) 0.0234(9) -0.0083(8) -0.0020(8) -0.0039(8)
C12 0.0202(9) 0.0199(8) 0.0179(8) -0.0058(7) -0.0025(7) -0.0031(7)
C13 0.0194(9) 0.0252(9) 0.0248(9) -0.0084(8) -0.0038(7) 0.0034(7)
C14 0.0293(11) 0.0233(10) 0.0393(12) -0.0100(9) -0.0016(9) 0.0018(8)
C15 0.0163(9) 0.0187(8) 0.0287(10) -0.0085(7) -0.0040(7) -0.0015(7)
C16 0.0252(10) 0.0212(9) 0.0314(10) -0.0082(8) -0.0083(8) -0.0021(7)
C17 0.0266(10) 0.0238(10) 0.0497(13) -0.0152(9) -0.0153(9) -0.0020(8)
C18 0.0235(10) 0.0191(9) 0.0518(13) -0.0066(9) -0.0045(9) -0.0069(8)
C19 0.0276(10) 0.0220(9) 0.0341(11) -0.0031(8) 0.0002(8) -0.0063(8)
C20 0.0233(9) 0.0204(9) 0.0312(10) -0.0078(8) -0.0044(8) -0.0041(7)
C21 0.0152(8) 0.0198(8) 0.0223(9) -0.0088(7) -0.0017(7) -0.0047(7)
C22 0.0165(8) 0.0198(8) 0.0260(9) -0.0099(7) -0.0064(7) -0.0003(7)
C23 0.0185(9) 0.0207(9) 0.0242(9) -0.0098(7) -0.0056(7) 0.0002(7)
C24 0.0186(9) 0.0193(9) 0.0218(9) -0.0067(7) -0.0006(7) -0.0052(7)

loop_
_atom_type_symbol
_atom_type_description
_atom_type_scat_dispersion_real
_atom_type_scat_dispersion_imag
_atom_type_scat_source
C C 0.0033 0.0016 'International Tables Vol C Tables 4.2.6.8 and 6.1.1.4'
H H 0.0000 0.0000 'International Tables Vol C Tables 4.2.6.8 and 6.1.1.4'
N N 0.0061 0.0033 'International Tables Vol C Tables 4.2.6.8 and 6.1.1.4'
O O 0.0106 0.0060 'International Tables Vol C Tables 4.2.6.8 and 6.1.1.4'
S S 0.1246 0.1234 'International Tables Vol C Tables 4.2.6.8 and 6.1.1.4'

loop_
_geom_angle_atom_site_label_1
_geom_angle_atom_site_label_2
_geom_angle_atom_site_label_3
_geom_angle
O1 S1 O2 119.18(9)
O1 S1 C1 106.72(8)
O1 S1 C6 109.45(9)
O2 S1 C1 111.20(8)
O2 S1 C6 107.91(8)
C6 S1 C1 100.83(8)
C12 O4 C13 115.42(14)
C23 N1 H1 122.9
C23 N1 C24 114.14(15)
C24 N1 H1 122.9
S1 C1 H1A 109.6
C2 C1 S1 115.51(12)
C2 C1 H1A 109.6
C2 C1 C5 94.41(13)
C5 C1 S1 117.09(12)
C5 C1 H1A 109.6
C1 C2 H2 116.3
C1 C2 C21 97.87(13)
C3 C2 C1 100.99(13)
C3 C2 H2 116.3
C3 C2 C21 106.53(13)
C21 C2 H2 116.3
C4 C3 C2 108.44(15)
C4 C3 C12 127.05(16)
C12 C3 C2 124.26(15)
C3 C4 C5 106.80(15)
C3 C4 C15 131.45(16)
C15 C4 C5 121.75(15)
C1 C5 H5 116.2
C1 C5 C22 96.99(13)
C4 C5 C1 101.95(13)
C4 C5 H5 116.2
C4 C5 C22 106.65(14)
C22 C5 H5 116.2
C7 C6 S1 119.40(14)
C7 C6 C11 121.78(17)
C11 C6 S1 118.79(15)
C6 C7 H7 120.7
C6 C7 C8 118.64(18)
C8 C7 H7 120.7
C7 C8 H8 120.0
C9 C8 C7 120.03(19)
C9 C8 H8 120.0
C8 C9 H9 119.6
C10 C9 C8 120.80(18)
C10 C9 H9 119.6
C9 C10 H10 119.9
C9 C10 C11 120.25(18)
C11 C10 H10 119.9
C6 C11 H11 120.8
C10 C11 C6 118.48(19)
C10 C11 H11 120.8
O3 C12 O4 123.64(16)
O3 C12 C3 126.12(16)
O4 C12 C3 110.21(15)
O4 C13 H13A 110.4
O4 C13 H13B 110.4
O4 C13 C14 106.51(15)
H13A C13 H13B 108.6
C14 C13 H13A 110.4
C14 C13 H13B 110.4
C13 C14 H14A 109.5
C13 C14 H14B 109.5
C13 C14 H14C 109.5
H14A C14 H14B 109.5
H14A C14 H14C 109.5
H14B C14 H14C 109.5
C16 C15 C4 121.84(17)
C20 C15 C4 118.75(16)
C20 C15 C16 119.41(17)
C15 C16 H16 120.1
C15 C16 C17 119.76(19)
C17 C16 H16 120.1
C16 C17 H17 120.0
C18 C17 C16 119.99(19)
C18 C17 H17 120.0
C17 C18 H18 119.9
C17 C18 C19 120.29(18)
C19 C18 H18 119.9
C18 C19 H19 120.1
C18 C19 C20 119.86(19)
C20 C19 H19 120.1
C15 C20 C19 120.62(19)
C15 C20 H20 119.7
C19 C20 H20 119.7
C2 C21 H21 111.4
C22 C21 C2 103.39(13)
C22 C21 H21 111.4
C24 C21 C2 113.85(14)
C24 C21 H21 111.4
C24 C21 C22 105.02(14)
C5 C22 H22 111.2
C21 C22 C5 103.32(13)
C21 C22 H22 111.2
C23 C22 C5 114.61(14)
C23 C22 C21 104.72(14)
C23 C22 H22 111.2
O5 C23 N1 124.71(16)
O5 C23 C22 126.93(16)
N1 C23 C22 108.36(14)
O6 C24 N1 124.05(17)
O6 C24 C21 128.28(16)
N1 C24 C21 107.66(14)

loop_
_geom_bond_atom_site_label_1
_geom_bond_atom_site_label_2
_geom_bond_distance
S1 O1 1.4370(14)
S1 O2 1.4399(14)
S1 C1 1.7907(17)
S1 C6 1.7685(18)
O3 C12 1.210(2)
O4 C12 1.337(2)
O4 C13 1.462(2)
O5 C23 1.219(2)
O6 C24 1.206(2)
N1 H1 0.8800
N1 C23 1.371(2)
N1 C24 1.394(2)
C1 H1A 1.0000
C1 C2 1.544(2)
C1 C5 1.547(2)
C2 H2 1.0000
C2 C3 1.520(2)
C2 C21 1.562(2)
C3 C4 1.347(2)
C3 C12 1.476(2)
C4 C5 1.524(2)
C4 C15 1.476(2)
C5 H5 1.0000
C5 C22 1.572(2)
C6 C7 1.384(3)
C6 C11 1.393(3)
C7 H7 0.9500
C7 C8 1.394(3)
C8 H8 0.9500
C8 C9 1.384(3)
C9 H9 0.9500
C9 C10 1.376(3)
C10 H10 0.9500
C10 C11 1.392(3)
C11 H11 0.9500
C13 H13A 0.9900
C13 H13B 0.9900
C13 C14 1.501(3)
C14 H14A 0.9800
C14 H14B 0.9800
C14 H14C 0.9800
C15 C16 1.394(3)
C15 C20 1.379(3)
C16 H16 0.9500
C16 C17 1.398(3)
C17 H17 0.9500
C17 C18 1.377(3)
C18 H18 0.9500
C18 C19 1.380(3)
C19 H19 0.9500
C19 C20 1.388(3)
C20 H20 0.9500
C21 H21 1.0000
C21 C22 1.544(2)
C21 C24 1.512(2)
C22 H22 1.0000
C22 C23 1.515(2)

loop_
_geom_hbond_atom_site_label_D
_geom_hbond_atom_site_label_H
_geom_hbond_atom_site_label_A
_geom_hbond_distance_DH
_geom_hbond_distance_HA
_geom_hbond_distance_DA
_geom_hbond_angle_DHA
_geom_hbond_site_symmetry_A
N1 H1 O5 0.88 2.03 2.895(2) 165.6 2_656
